data_4317329
loop_
_publ_author_name
'Salvador Eslava'
'Mary McPartlin'
'Richard I. Thomson'
'Jeremy M. Rawson'
'Dominic S. Wright'

_publ_contact_author_address
;
 University of Cambridge
 Department of Chemistry   
 Lensfield Road
 Cambridge
 CB2 1EW
 England   
;
_publ_contact_author_email se296@cam.ac.uk
_publ_contact_author_name 'S. Eslava'
_publ_contact_author_phone 00441223763122
_publ_section_title
;
 Single-Source Materials for Metal-Doped Titanium Oxide: Syntheses,
 Structures, and Properties of a Series of Heterometallic Transition-Metal
 Titanium Oxo Cages
;
_journal_name_full 'Inorganic Chemistry'
_journal_page_first 11532
_journal_page_last 11540
_journal_paper_doi 10.1021/ic101687m
_journal_volume 49
_journal_year 2010
_chemical_formula_moiety 'C36 H90 Cl2 Ni2 O18 Ti4'
_chemical_formula_sum 'C36 H90 Cl2 Ni2 O18 Ti4'
_chemical_formula_weight 1191.00
_chemical_name_systematic
; 
 ? 
;
_space_group_IT_number 60
_symmetry_cell_setting orthorhombic
_symmetry_space_group_name_Hall '-P 2n 2ab'
_symmetry_space_group_name_H-M 'P b c n'
_atom_sites_solution_hydrogens geom
_atom_sites_solution_primary direct
_atom_sites_solution_secondary difmap
_audit_creation_method SHELXL-97
_cell_angle_alpha 90.00
_cell_angle_beta 90.00
_cell_angle_gamma 90.00
_cell_formula_units_Z 4
_cell_length_a 15.1091(4)
_cell_length_b 23.5591(9)
_cell_length_c 16.4439(4)
_cell_measurement_reflns_used 9814
_cell_measurement_temperature 270(2)
_cell_measurement_theta_max 22.99
_cell_measurement_theta_min 1.00
_cell_volume 5853.3(3)
_computing_cell_refinement 'HKL Scalepack (Otwinowski & Minor 1997)'
_computing_data_collection 'Collect (Nonius B.V. 1998)'
_computing_data_reduction
;
 HKL Denzo and Scalepack (Otwinowski & Minor 1997)
;
_computing_publication_material 'SHELXL-97 (Sheldrick 1997)'
_computing_structure_refinement 'SHELXL-97 (Sheldrick 1997)'
_computing_structure_solution 'SIR-92 (Altomare et al. 1994)'
_diffrn_ambient_temperature 270(2)
_diffrn_measured_fraction_theta_full 0.994
_diffrn_measured_fraction_theta_max 0.994
_diffrn_measurement_device_type 'Nonius Kappa CCD'
_diffrn_measurement_method 'Thin slice \w and \f scans'
_diffrn_radiation_source 'fine-focus sealed tube'
_diffrn_radiation_type MoK\a
_diffrn_radiation_wavelength 0.71073
_diffrn_reflns_av_R_equivalents 0.0534
_diffrn_reflns_av_sigmaI/netI 0.0467
_diffrn_reflns_limit_h_max 16
_diffrn_reflns_limit_h_min -16
_diffrn_reflns_limit_k_max 25
_diffrn_reflns_limit_k_min -25
_diffrn_reflns_limit_l_max 18
_diffrn_reflns_limit_l_min -18
_diffrn_reflns_number 15254
_diffrn_reflns_theta_full 22.98
_diffrn_reflns_theta_max 22.98
_diffrn_reflns_theta_min 3.66
_exptl_absorpt_coefficient_mu 1.298
_exptl_absorpt_correction_T_max 0.769
_exptl_absorpt_correction_T_min 0.728
_exptl_absorpt_correction_type multi-scan
_exptl_absorpt_process_details
;
multi-scan from symmetry-related measurements 
 Sortav (Blessing 1995)
;
_exptl_crystal_colour yellow
_exptl_crystal_density_diffrn 1.352
_exptl_crystal_density_method 'not measured'
_exptl_crystal_description block
_exptl_crystal_F_000 2512
_exptl_crystal_size_max 0.16
_exptl_crystal_size_mid 0.16
_exptl_crystal_size_min 0.05
_refine_diff_density_max 0.327
_refine_diff_density_min -0.351
_refine_diff_density_rms 0.056
_refine_ls_extinction_method none
_refine_ls_goodness_of_fit_ref 1.055
_refine_ls_hydrogen_treatment constr
_refine_ls_matrix_type full
_refine_ls_number_parameters 280
_refine_ls_number_reflns 4047
_refine_ls_number_restraints 36
_refine_ls_restrained_S_all 1.078
_refine_ls_R_factor_all 0.0818
_refine_ls_R_factor_gt 0.0494
_refine_ls_shift/su_max 0.002
_refine_ls_shift/su_mean 0.000
_refine_ls_structure_factor_coef Fsqd
_refine_ls_weighting_details 'calc w=1/[\s^2^(Fo^2^)+(0.0500P)^2^+6.9540P] where P=(Fo^2^+2Fc^2^)/3'
_refine_ls_weighting_scheme calc
_refine_ls_wR_factor_gt 0.1118
_refine_ls_wR_factor_ref 0.1289
_reflns_number_gt 2772
_reflns_number_total 4047
_reflns_threshold_expression >2sigma(I)
_cod_data_source_file ic101687m_si_001_1.cif
_cod_data_source_block 7
_cod_database_code 4317329

loop_
_symmetry_equiv_pos_as_xyz
'x, y, z'
'-x+1/2, -y+1/2, z+1/2'
'-x, y, -z+1/2'
'x+1/2, -y+1/2, -z'
'-x, -y, -z'
'x-1/2, y-1/2, -z-1/2'
'x, -y, z-1/2'
'-x-1/2, y-1/2, z'

loop_
_atom_site_label
_atom_site_type_symbol
_atom_site_fract_x
_atom_site_fract_y
_atom_site_fract_z
_atom_site_U_iso_or_equiv
_atom_site_adp_type
_atom_site_occupancy
_atom_site_symmetry_multiplicity
_atom_site_calc_flag
_atom_site_refinement_flags
_atom_site_disorder_assembly
_atom_site_disorder_group
Cl1 Cl 0.55884(9) 0.38134(7) 0.16767(8) 0.0716(4) Uani 1 1 d . . .
Ti1 Ti 0.26323(7) 0.42581(5) 0.09960(7) 0.0764(4) Uani 1 1 d . A .
Ti2 Ti 0.26715(7) 0.29707(5) 0.12909(6) 0.0717(3) Uani 1 1 d . A .
Ni1 Ni 0.40553(4) 0.37228(3) 0.19415(4) 0.0587(2) Uani 1 1 d . . .
O1 O 0.1886(3) 0.2625(2) 0.1925(3) 0.0939(13) Uani 1 1 d D . .
O2 O 0.2721(3) 0.2482(2) 0.0474(3) 0.1037(15) Uani 1 1 d D . .
O3 O 0.3740(2) 0.28243(15) 0.1930(2) 0.0647(9) Uani 1 1 d D . .
O4 O 0.3564(2) 0.35635(15) 0.0810(2) 0.0622(9) Uani 1 1 d D . .
O5 O 0.3658(2) 0.45387(16) 0.1552(2) 0.0759(11) Uani 1 1 d D . .
O6 O 0.2781(3) 0.4533(2) 0.0017(3) 0.1067(16) Uani 1 1 d D . .
O7 O 0.1794(3) 0.4725(2) 0.1358(3) 0.1067(15) Uani 1 1 d D . .
O8 O 0.1897(2) 0.35590(19) 0.0719(2) 0.0845(12) Uani 1 1 d D . .
O9 O 0.2680(2) 0.37200(15) 0.2017(2) 0.0636(9) Uani 1 1 d D . .
C11 C 0.1245(5) 0.2223(4) 0.2069(5) 0.138(3) Uani 1 1 d D . .
H11A H 0.1276 0.1941 0.1640 0.165 Uiso 1 1 calc R . .
H11B H 0.0671 0.2405 0.2032 0.165 Uiso 1 1 calc R . .
C12 C 0.1295(6) 0.1941(5) 0.2820(6) 0.162(4) Uani 1 1 d D . .
H12A H 0.0800 0.1689 0.2874 0.243 Uiso 1 1 calc R . .
H12B H 0.1284 0.2215 0.3252 0.243 Uiso 1 1 calc R . .
H12C H 0.1835 0.1727 0.2846 0.243 Uiso 1 1 calc R . .
C21 C 0.2555(8) 0.2079(4) -0.0134(5) 0.160(4) Uani 1 1 d D . .
H21A H 0.1993 0.2174 -0.0383 0.192 Uiso 1 1 calc R . .
H21B H 0.3006 0.2124 -0.0548 0.192 Uiso 1 1 calc R . .
C22 C 0.2528(10) 0.1526(4) 0.0074(6) 0.209(6) Uani 1 1 d D . .
H22A H 0.2362 0.1304 -0.0392 0.313 Uiso 1 1 calc R . .
H22B H 0.2102 0.1472 0.0500 0.313 Uiso 1 1 calc R . .
H22C H 0.3101 0.1408 0.0260 0.313 Uiso 1 1 calc R . .
C31 C 0.3806(4) 0.2447(3) 0.2593(4) 0.0851(18) Uani 1 1 d D . .
H31A H 0.3304 0.2502 0.2953 0.102 Uiso 1 1 calc R . .
H31B H 0.4341 0.2528 0.2897 0.102 Uiso 1 1 calc R . .
C32 C 0.3825(5) 0.1845(3) 0.2310(5) 0.108(2) Uani 1 1 d D . .
H32A H 0.3877 0.1597 0.2771 0.163 Uiso 1 1 calc R . .
H32B H 0.4322 0.1790 0.1955 0.163 Uiso 1 1 calc R . .
H32C H 0.3288 0.1761 0.2022 0.163 Uiso 1 1 calc R . .
C41 C 0.4068(4) 0.3520(3) 0.0069(4) 0.092(2) Uani 1 1 d D . .
H41A H 0.4412 0.3865 -0.0002 0.111 Uiso 1 1 calc R . .
H41B H 0.3663 0.3491 -0.0387 0.111 Uiso 1 1 calc R . .
C42 C 0.4664(4) 0.3034(3) 0.0060(4) 0.107(2) Uani 1 1 d D . .
H42A H 0.5019 0.3044 -0.0424 0.161 Uiso 1 1 calc R . .
H42B H 0.4324 0.2689 0.0070 0.161 Uiso 1 1 calc R . .
H42C H 0.5042 0.3047 0.0529 0.161 Uiso 1 1 calc R . .
C51 C 0.3967(16) 0.5092(8) 0.1778(14) 0.129(3) Uiso 0.387(12) 1 d PD A 1
H51A H 0.4384 0.5061 0.2224 0.154 Uiso 0.387(12) 1 calc PR A 1
H51B H 0.3473 0.5323 0.1956 0.154 Uiso 0.387(12) 1 calc PR A 1
C52 C 0.439(2) 0.5351(11) 0.1090(18) 0.181(4) Uiso 0.387(12) 1 d PD A 1
H52A H 0.4746 0.5663 0.1269 0.271 Uiso 0.387(12) 1 calc PR A 1
H52B H 0.3943 0.5487 0.0720 0.271 Uiso 0.387(12) 1 calc PR A 1
H52C H 0.4752 0.5076 0.0819 0.271 Uiso 0.387(12) 1 calc PR A 1
C61 C 0.261(2) 0.4868(11) -0.0680(12) 0.129(3) Uiso 0.34(2) 1 d PD A 1
H61A H 0.2918 0.5227 -0.0635 0.154 Uiso 0.34(2) 1 calc PR A 1
H61B H 0.1979 0.4947 -0.0716 0.154 Uiso 0.34(2) 1 calc PR A 1
C62 C 0.290(3) 0.4575(15) -0.1406(12) 0.181(4) Uiso 0.34(2) 1 d PD A 1
H62A H 0.3227 0.4831 -0.1743 0.271 Uiso 0.34(2) 1 calc PR A 1
H62B H 0.2388 0.4441 -0.1700 0.271 Uiso 0.34(2) 1 calc PR A 1
H62C H 0.3261 0.4259 -0.1257 0.271 Uiso 0.34(2) 1 calc PR A 1
C81 C 0.1005(12) 0.3521(11) 0.0552(14) 0.129(3) Uiso 0.354(11) 1 d PD A 1
H81A H 0.0822 0.3133 0.0651 0.154 Uiso 0.354(11) 1 calc PR A 1
H81B H 0.0694 0.3759 0.0940 0.154 Uiso 0.354(11) 1 calc PR A 1
C82 C 0.0723(18) 0.3670(15) -0.0215(16) 0.181(4) Uiso 0.354(11) 1 d PD A 1
H82A H 0.0871 0.3373 -0.0591 0.271 Uiso 0.354(11) 1 calc PR A 1
H82B H 0.1009 0.4016 -0.0378 0.271 Uiso 0.354(11) 1 calc PR A 1
H82C H 0.0094 0.3725 -0.0210 0.271 Uiso 0.354(11) 1 calc PR A 1
C51' C 0.4267(9) 0.4972(6) 0.1317(11) 0.129(3) Uiso 0.613(12) 1 d PD A 2
H51C H 0.4814 0.4921 0.1616 0.154 Uiso 0.613(12) 1 calc PR A 2
H51D H 0.4399 0.4931 0.0743 0.154 Uiso 0.613(12) 1 calc PR A 2
C52' C 0.3944(13) 0.5528(6) 0.1459(13) 0.181(4) Uiso 0.613(12) 1 d PD A 2
H52D H 0.4338 0.5799 0.1215 0.271 Uiso 0.613(12) 1 calc PR A 2
H52E H 0.3911 0.5596 0.2034 0.271 Uiso 0.613(12) 1 calc PR A 2
H52F H 0.3366 0.5566 0.1224 0.271 Uiso 0.613(12) 1 calc PR A 2
C61' C 0.3009(11) 0.4806(7) -0.0742(8) 0.129(3) Uiso 0.66(2) 1 d PD A 2
H61C H 0.3582 0.4677 -0.0931 0.154 Uiso 0.66(2) 1 calc PR A 2
H61D H 0.3031 0.5215 -0.0673 0.154 Uiso 0.66(2) 1 calc PR A 2
C62' C 0.2306(14) 0.4649(9) -0.1337(10) 0.181(4) Uiso 0.66(2) 1 d PD A 2
H62D H 0.2429 0.4825 -0.1852 0.271 Uiso 0.66(2) 1 calc PR A 2
H62E H 0.1742 0.4777 -0.1140 0.271 Uiso 0.66(2) 1 calc PR A 2
H62F H 0.2295 0.4244 -0.1403 0.271 Uiso 0.66(2) 1 calc PR A 2
C81' C 0.1370(8) 0.3455(6) -0.0006(8) 0.129(3) Uiso 0.646(11) 1 d PD A 2
H81C H 0.1405 0.3785 -0.0357 0.154 Uiso 0.646(11) 1 calc PR A 2
H81D H 0.1621 0.3136 -0.0299 0.154 Uiso 0.646(11) 1 calc PR A 2
C82' C 0.0512(9) 0.3345(8) 0.0155(11) 0.181(4) Uiso 0.646(11) 1 d PD A 2
H82D H 0.0216 0.3236 -0.0337 0.271 Uiso 0.646(11) 1 calc PR A 2
H82E H 0.0236 0.3679 0.0374 0.271 Uiso 0.646(11) 1 calc PR A 2
H82F H 0.0473 0.3042 0.0544 0.271 Uiso 0.646(11) 1 calc PR A 2
C71 C 0.1323(7) 0.5218(5) 0.1307(10) 0.216(7) Uani 1 1 d D A .
H71A H 0.1512 0.5450 0.1762 0.260 Uiso 1 1 calc R . .
H71B H 0.1529 0.5410 0.0820 0.260 Uiso 1 1 calc R . .
C72 C 0.0508(8) 0.5245(7) 0.1292(14) 0.303(10) Uani 1 1 d D . .
H72A H 0.0307 0.5503 0.1705 0.455 Uiso 1 1 calc R A .
H72B H 0.0264 0.4875 0.1390 0.455 Uiso 1 1 calc R . .
H72C H 0.0318 0.5379 0.0769 0.455 Uiso 1 1 calc R . .
C91 C 0.2260(4) 0.3785(3) 0.2796(3) 0.0804(18) Uani 1 1 d D A .
H91A H 0.2481 0.4128 0.3051 0.096 Uiso 1 1 calc R . .
H91B H 0.2425 0.3467 0.3138 0.096 Uiso 1 1 calc R . .
C92 C 0.1278(4) 0.3817(3) 0.2756(4) 0.106(2) Uani 1 1 d D . .
H92A H 0.1042 0.3842 0.3296 0.159 Uiso 1 1 calc R A .
H92B H 0.1052 0.3482 0.2494 0.159 Uiso 1 1 calc R . .
H92C H 0.1106 0.4146 0.2450 0.159 Uiso 1 1 calc R . .

loop_
_atom_site_aniso_label
_atom_site_aniso_U_11
_atom_site_aniso_U_22
_atom_site_aniso_U_33
_atom_site_aniso_U_23
_atom_site_aniso_U_13
_atom_site_aniso_U_12
Cl1 0.0578(7) 0.1030(12) 0.0539(8) 0.0050(7) -0.0007(6) -0.0038(7)
Ti1 0.0692(6) 0.0916(8) 0.0684(7) 0.0165(6) -0.0063(5) 0.0115(6)
Ti2 0.0646(6) 0.0842(8) 0.0662(7) -0.0026(6) -0.0035(5) -0.0098(6)
Ni1 0.0526(4) 0.0722(5) 0.0514(4) 0.0021(3) -0.0023(3) 0.0008(3)
O1 0.070(2) 0.108(3) 0.104(3) 0.013(3) 0.006(2) -0.028(2)
O2 0.111(3) 0.110(4) 0.090(3) -0.033(3) -0.011(3) -0.019(3)
O3 0.063(2) 0.075(2) 0.056(2) 0.0075(19) -0.0023(17) -0.0003(18)
O4 0.058(2) 0.079(3) 0.049(2) -0.0014(17) 0.0002(16) 0.0001(18)
O5 0.077(2) 0.067(3) 0.083(3) 0.008(2) -0.001(2) -0.003(2)
O6 0.121(4) 0.125(4) 0.074(3) 0.046(3) -0.003(3) 0.015(3)
O7 0.084(3) 0.118(4) 0.118(4) 0.018(3) 0.001(3) 0.044(3)
O8 0.061(2) 0.126(4) 0.067(3) 0.008(2) -0.024(2) -0.005(2)
O9 0.0545(19) 0.080(2) 0.056(2) 0.0046(19) -0.0003(16) 0.0046(18)
C11 0.112(6) 0.196(10) 0.105(6) 0.037(6) 0.004(5) -0.054(6)
C12 0.116(7) 0.216(11) 0.154(9) 0.070(8) 0.014(6) -0.018(7)
C21 0.245(12) 0.141(9) 0.095(6) -0.034(7) -0.025(7) -0.031(8)
C22 0.40(2) 0.103(8) 0.124(8) -0.010(7) -0.017(11) -0.021(10)
C31 0.068(4) 0.091(5) 0.096(5) 0.002(4) -0.002(3) 0.001(3)
C32 0.119(6) 0.081(5) 0.125(6) 0.008(4) -0.011(5) -0.007(4)
C41 0.085(4) 0.132(6) 0.061(4) -0.001(4) 0.011(3) 0.009(4)
C42 0.094(5) 0.142(7) 0.086(5) -0.021(5) 0.013(4) 0.009(5)
C71 0.131(9) 0.203(13) 0.316(18) 0.069(12) 0.026(11) 0.074(9)
C72 0.169(12) 0.261(18) 0.48(3) 0.060(18) -0.021(17) 0.087(13)
C91 0.072(4) 0.103(5) 0.066(4) -0.006(3) 0.009(3) 0.012(3)
C92 0.065(4) 0.147(7) 0.106(6) 0.013(5) 0.022(4) 0.017(4)

loop_
_atom_type_symbol
_atom_type_description
_atom_type_scat_dispersion_real
_atom_type_scat_dispersion_imag
_atom_type_scat_source
C C 0.0033 0.0016 'International Tables Vol C Tables 4.2.6.8 and 6.1.1.4'
H H 0.0000 0.0000 'International Tables Vol C Tables 4.2.6.8 and 6.1.1.4'
O O 0.0106 0.0060 'International Tables Vol C Tables 4.2.6.8 and 6.1.1.4'
Cl Cl 0.1484 0.1585 'International Tables Vol C Tables 4.2.6.8 and 6.1.1.4'
Ti Ti 0.2776 0.4457 'International Tables Vol C Tables 4.2.6.8 and 6.1.1.4'
Ni Ni 0.3393 1.1124 'International Tables Vol C Tables 4.2.6.8 and 6.1.1.4'

loop_
_geom_angle_atom_site_label_1
_geom_angle_atom_site_label_2
_geom_angle_atom_site_label_3
_geom_angle
_geom_angle_site_symmetry_1
_geom_angle_site_symmetry_3
_geom_angle_publ_flag
Ni1 Cl1 Ni1 92.19(5) 3_655 . ?
O6 Ti1 O7 99.8(2) . . ?
O6 Ti1 O5 102.0(2) . . ?
O7 Ti1 O5 101.7(2) . . ?
O6 Ti1 O8 99.4(2) . . ?
O7 Ti1 O8 100.7(2) . . ?
O5 Ti1 O8 145.66(16) . . ?
O6 Ti1 O9 162.2(2) . . ?
O7 Ti1 O9 97.47(19) . . ?
O5 Ti1 O9 78.44(15) . . ?
O8 Ti1 O9 73.15(15) . . ?
O6 Ti1 O4 93.78(19) . . ?
O7 Ti1 O4 165.97(19) . . ?
O5 Ti1 O4 78.69(15) . . ?
O8 Ti1 O4 73.35(15) . . ?
O9 Ti1 O4 68.75(13) . . ?
O6 Ti1 Ni1 123.50(16) . . ?
O7 Ti1 Ni1 127.54(16) . . ?
O5 Ti1 Ni1 45.88(11) . . ?
O8 Ti1 Ni1 99.80(11) . . ?
O9 Ti1 Ni1 45.12(9) . . ?
O4 Ti1 Ni1 43.91(9) . . ?
O6 Ti1 Ti2 120.52(18) . . ?
O7 Ti1 Ti2 124.81(17) . . ?
O5 Ti1 Ti2 104.44(12) . . ?
O8 Ti1 Ti2 41.23(11) . . ?
O9 Ti1 Ti2 43.84(10) . . ?
O4 Ti1 Ti2 42.98(9) . . ?
Ni1 Ti1 Ti2 58.57(3) . . ?
O2 Ti2 O1 100.1(2) . . ?
O2 Ti2 O3 104.94(19) . . ?
O1 Ti2 O3 98.95(18) . . ?
O2 Ti2 O8 96.7(2) . . ?
O1 Ti2 O8 101.45(19) . . ?
O3 Ti2 O8 147.05(16) . . ?
O2 Ti2 O4 96.91(18) . . ?
O1 Ti2 O4 162.97(19) . . ?
O3 Ti2 O4 77.84(14) . . ?
O8 Ti2 O4 75.07(15) . . ?
O2 Ti2 O9 164.44(19) . . ?
O1 Ti2 O9 93.16(18) . . ?
O3 Ti2 O9 80.83(14) . . ?
O8 Ti2 O9 72.50(15) . . ?
O4 Ti2 O9 69.84(13) . . ?
O2 Ti2 Ni1 129.62(15) . . ?
O1 Ti2 Ni1 122.50(15) . . ?
O3 Ti2 Ni1 47.51(11) . . ?
O8 Ti2 Ni1 99.54(12) . . ?
O4 Ti2 Ni1 43.85(9) . . ?
O9 Ti2 Ni1 45.03(9) . . ?
O2 Ti2 Ti1 121.55(17) . . ?
O1 Ti2 Ti1 122.15(16) . . ?
O3 Ti2 Ti1 105.94(11) . . ?
O8 Ti2 Ti1 41.11(12) . . ?
O4 Ti2 Ti1 45.17(10) . . ?
O9 Ti2 Ti1 43.16(9) . . ?
Ni1 Ti2 Ti1 58.43(3) . . ?
O4 Ni1 O9 71.92(13) . . ?
O4 Ni1 O5 77.74(15) . . ?
O9 Ni1 O5 74.78(14) . . ?
O4 Ni1 O3 74.46(13) . . ?
O9 Ni1 O3 77.19(13) . . ?
O5 Ni1 O3 145.34(14) . . ?
O4 Ni1 Cl1 170.06(10) . 3_655 ?
O9 Ni1 Cl1 99.91(10) . 3_655 ?
O5 Ni1 Cl1 106.01(12) . 3_655 ?
O3 Ni1 Cl1 98.50(10) . 3_655 ?
O4 Ni1 Cl1 101.86(10) . . ?
O9 Ni1 Cl1 171.21(10) . . ?
O5 Ni1 Cl1 98.05(11) . . ?
O3 Ni1 Cl1 107.53(10) . . ?
Cl1 Ni1 Cl1 86.87(5) 3_655 . ?
O4 Ni1 Ti1 47.87(10) . . ?
O9 Ni1 Ti1 45.75(9) . . ?
O5 Ni1 Ti1 40.66(11) . . ?
O3 Ni1 Ti1 104.68(9) . . ?
Cl1 Ni1 Ti1 129.93(5) 3_655 . ?
Cl1 Ni1 Ti1 125.47(5) . . ?
O4 Ni1 Ti2 45.42(10) . . ?
O9 Ni1 Ti2 46.39(10) . . ?
O5 Ni1 Ti2 103.66(11) . . ?
O3 Ni1 Ti2 41.69(9) . . ?
Cl1 Ni1 Ti2 124.77(5) 3_655 . ?
Cl1 Ni1 Ti2 133.08(5) . . ?
Ti1 Ni1 Ti2 63.00(3) . . ?
C11 O1 Ti2 152.5(5) . . ?
C21 O2 Ti2 167.0(6) . . ?
C31 O3 Ti2 125.7(3) . . ?
C31 O3 Ni1 126.4(3) . . ?
Ti2 O3 Ni1 90.80(14) . . ?
C41 O4 Ni1 126.3(3) . . ?
C41 O4 Ti2 127.8(4) . . ?
Ni1 O4 Ti2 90.73(13) . . ?
C41 O4 Ti1 120.9(3) . . ?
Ni1 O4 Ti1 88.22(13) . . ?
Ti2 O4 Ti1 91.85(13) . . ?
C51' O5 Ti1 129.7(7) . . ?
C51 O5 Ti1 134.4(11) . . ?
C51' O5 Ni1 123.4(6) . . ?
C51 O5 Ni1 131.1(11) . . ?
Ti1 O5 Ni1 93.46(16) . . ?
C61 O6 C61' 25.4(13) . . ?
C61 O6 Ti1 158.0(12) . . ?
C61' O6 Ti1 171.7(6) . . ?
C71 O7 Ti1 151.2(7) . . ?
C81 O8 Ti1 129.0(12) . . ?
C81' O8 Ti1 128.1(6) . . ?
C81 O8 Ti2 127.4(11) . . ?
C81' O8 Ti2 125.3(7) . . ?
Ti1 O8 Ti2 97.66(15) . . ?
C91 O9 Ni1 119.5(3) . . ?
C91 O9 Ti1 129.2(3) . . ?
Ni1 O9 Ti1 89.13(13) . . ?
C91 O9 Ti2 125.8(3) . . ?
Ni1 O9 Ti2 88.59(13) . . ?
Ti1 O9 Ti2 93.00(14) . . ?
O1 C11 C12 116.1(7) . . ?
O1 C11 H11A 108.3 . . ?
C12 C11 H11A 108.3 . . ?
O1 C11 H11B 108.3 . . ?
C12 C11 H11B 108.3 . . ?
H11A C11 H11B 107.4 . . ?
C11 C12 H12A 109.5 . . ?
C11 C12 H12B 109.5 . . ?
H12A C12 H12B 109.5 . . ?
C11 C12 H12C 109.5 . . ?
H12A C12 H12C 109.5 . . ?
H12B C12 H12C 109.5 . . ?
C22 C21 O2 118.7(9) . . ?
C22 C21 H21A 107.6 . . ?
O2 C21 H21A 107.6 . . ?
C22 C21 H21B 107.6 . . ?
O2 C21 H21B 107.6 . . ?
H21A C21 H21B 107.1 . . ?
C21 C22 H22A 109.5 . . ?
C21 C22 H22B 109.5 . . ?
H22A C22 H22B 109.5 . . ?
C21 C22 H22C 109.5 . . ?
H22A C22 H22C 109.5 . . ?
H22B C22 H22C 109.5 . . ?
O3 C31 C32 111.0(5) . . ?
O3 C31 H31A 109.4 . . ?
C32 C31 H31A 109.4 . . ?
O3 C31 H31B 109.4 . . ?
C32 C31 H31B 109.4 . . ?
H31A C31 H31B 108.0 . . ?
C31 C32 H32A 109.5 . . ?
C31 C32 H32B 109.5 . . ?
H32A C32 H32B 109.5 . . ?
C31 C32 H32C 109.5 . . ?
H32A C32 H32C 109.5 . . ?
H32B C32 H32C 109.5 . . ?
O4 C41 C42 113.0(5) . . ?
O4 C41 H41A 109.0 . . ?
C42 C41 H41A 109.0 . . ?
O4 C41 H41B 109.0 . . ?
C42 C41 H41B 109.0 . . ?
H41A C41 H41B 107.8 . . ?
C41 C42 H42A 109.5 . . ?
C41 C42 H42B 109.5 . . ?
H42A C42 H42B 109.5 . . ?
C41 C42 H42C 109.5 . . ?
H42A C42 H42C 109.5 . . ?
H42B C42 H42C 109.5 . . ?
O5 C51 C52 109.1(17) . . ?
O5 C51 H51A 109.9 . . ?
C52 C51 H51A 109.9 . . ?
O5 C51 H51B 109.9 . . ?
C52 C51 H51B 109.9 . . ?
H51A C51 H51B 108.3 . . ?
O6 C61 C62 110.3(18) . . ?
O6 C61 H61A 109.6 . . ?
C62 C61 H61A 109.6 . . ?
O6 C61 H61B 109.6 . . ?
C62 C61 H61B 109.6 . . ?
H61A C61 H61B 108.1 . . ?
C82 C81 O8 118(2) . . ?
C82 C81 H81A 107.8 . . ?
O8 C81 H81A 107.8 . . ?
C82 C81 H81B 107.8 . . ?
O8 C81 H81B 107.8 . . ?
H81A C81 H81B 107.2 . . ?
C81 C82 H82A 109.5 . . ?
C81 C82 H82B 109.5 . . ?
H82A C82 H82B 109.5 . . ?
C81 C82 H82C 109.5 . . ?
H82A C82 H82C 109.5 . . ?
H82B C82 H82C 109.5 . . ?
C52' C51' O5 113.3(13) . . ?
C52' C51' H51C 108.9 . . ?
O5 C51' H51C 108.9 . . ?
C52' C51' H51D 108.9 . . ?
O5 C51' H51D 108.9 . . ?
H51C C51' H51D 107.7 . . ?
C51' C52' H52D 109.5 . . ?
C51' C52' H52E 109.5 . . ?
H52D C52' H52E 109.5 . . ?
C51' C52' H52F 109.5 . . ?
H52D C52' H52F 109.5 . . ?
H52E C52' H52F 109.5 . . ?
O6 C61' C62' 106.6(11) . . ?
O6 C61' H61C 110.4 . . ?
C62' C61' H61C 110.4 . . ?
O6 C61' H61D 110.4 . . ?
C62' C61' H61D 110.4 . . ?
H61C C61' H61D 108.6 . . ?
C61' C62' H62D 109.5 . . ?
C61' C62' H62E 109.5 . . ?
H62D C62' H62E 109.5 . . ?
C61' C62' H62F 109.5 . . ?
H62D C62' H62F 109.5 . . ?
H62E C62' H62F 109.5 . . ?
C82' C81' O8 113.4(12) . . ?
C82' C81' H81C 108.9 . . ?
O8 C81' H81C 108.9 . . ?
C82' C81' H81D 108.9 . . ?
O8 C81' H81D 108.9 . . ?
H81C C81' H81D 107.7 . . ?
C81' C82' H82D 109.5 . . ?
C81' C82' H82E 109.5 . . ?
H82D C82' H82E 109.5 . . ?
C81' C82' H82F 109.5 . . ?
H82D C82' H82F 109.5 . . ?
H82E C82' H82F 109.5 . . ?
C72 C71 O7 124.4(13) . . ?
C72 C71 H71A 106.2 . . ?
O7 C71 H71A 106.2 . . ?
C72 C71 H71B 106.2 . . ?
O7 C71 H71B 106.2 . . ?
H71A C71 H71B 106.4 . . ?
C71 C72 H72A 109.5 . . ?
C71 C72 H72B 109.5 . . ?
H72A C72 H72B 109.5 . . ?
C71 C72 H72C 109.5 . . ?
H72A C72 H72C 109.5 . . ?
H72B C72 H72C 109.5 . . ?
O9 C91 C92 113.9(5) . . ?
O9 C91 H91A 108.8 . . ?
C92 C91 H91A 108.8 . . ?
O9 C91 H91B 108.8 . . ?
C92 C91 H91B 108.8 . . ?
H91A C91 H91B 107.7 . . ?
C91 C92 H92A 109.5 . . ?
C91 C92 H92B 109.5 . . ?
H92A C92 H92B 109.5 . . ?
C91 C92 H92C 109.5 . . ?
H92A C92 H92C 109.5 . . ?
H92B C92 H92C 109.5 . . ?

loop_
_geom_bond_atom_site_label_1
_geom_bond_atom_site_label_2
_geom_bond_distance
_geom_bond_site_symmetry_2
_geom_bond_publ_flag
Cl1 Ni1 2.3449(15) 3_655 ?
Cl1 Ni1 2.3666(14) . ?
Ti1 O6 1.749(4) . ?
Ti1 O7 1.779(4) . ?
Ti1 O5 1.918(4) . ?
Ti1 O8 2.038(4) . ?
Ti1 O9 2.104(3) . ?
Ti1 O4 2.180(4) . ?
Ti1 Ni1 2.9377(12) . ?
Ti1 Ti2 3.0722(16) . ?
Ti2 O2 1.772(4) . ?
Ti2 O1 1.778(4) . ?
Ti2 O3 1.957(3) . ?
Ti2 O8 2.043(4) . ?
Ti2 O4 2.096(4) . ?
Ti2 O9 2.131(4) . ?
Ti2 Ni1 2.9420(12) . ?
Ni1 O4 2.038(3) . ?
Ni1 O9 2.082(3) . ?
Ni1 O5 2.113(4) . ?
Ni1 O3 2.170(4) . ?
Ni1 Cl1 2.3449(15) 3_655 ?
O1 C11 1.374(8) . ?
O2 C21 1.399(8) . ?
O3 C31 1.411(7) . ?
O4 C41 1.441(6) . ?
O5 C51' 1.427(13) . ?
O5 C51 1.433(17) . ?
O6 C61 1.417(18) . ?
O6 C61' 1.447(12) . ?
O7 C71 1.366(9) . ?
O8 C81 1.379(17) . ?
O8 C81' 1.454(12) . ?
O9 C91 1.438(6) . ?
C11 C12 1.403(9) . ?
C11 H11A 0.9700 . ?
C11 H11B 0.9700 . ?
C12 H12A 0.9600 . ?
C12 H12B 0.9600 . ?
C12 H12C 0.9600 . ?
C21 C22 1.348(10) . ?
C21 H21A 0.9700 . ?
C21 H21B 0.9700 . ?
C22 H22A 0.9600 . ?
C22 H22B 0.9600 . ?
C22 H22C 0.9600 . ?
C31 C32 1.491(8) . ?
C31 H31A 0.9700 . ?
C31 H31B 0.9700 . ?
C32 H32A 0.9600 . ?
C32 H32B 0.9600 . ?
C32 H32C 0.9600 . ?
C41 C42 1.459(8) . ?
C41 H41A 0.9700 . ?
C41 H41B 0.9700 . ?
C42 H42A 0.9600 . ?
C42 H42B 0.9600 . ?
C42 H42C 0.9600 . ?
C51 C52 1.434(19) . ?
C51 H51A 0.9700 . ?
C51 H51B 0.9700 . ?
C52 H52A 0.9600 . ?
C52 H52B 0.9600 . ?
C52 H52C 0.9600 . ?
C61 C62 1.445(19) . ?
C61 H61A 0.9700 . ?
C61 H61B 0.9700 . ?
C62 H62A 0.9600 . ?
C62 H62B 0.9600 . ?
C62 H62C 0.9600 . ?
C81 C82 1.376(19) . ?
C81 H81A 0.9700 . ?
C81 H81B 0.9700 . ?
C82 H82A 0.9600 . ?
C82 H82B 0.9600 . ?
C82 H82C 0.9600 . ?
C51' C52' 1.417(15) . ?
C51' H51C 0.9700 . ?
C51' H51D 0.9700 . ?
C52' H52D 0.9600 . ?
C52' H52E 0.9600 . ?
C52' H52F 0.9600 . ?
C61' C62' 1.490(15) . ?
C61' H61C 0.9700 . ?
C61' H61D 0.9700 . ?
C62' H62D 0.9600 . ?
C62' H62E 0.9600 . ?
C62' H62F 0.9600 . ?
C81' C82' 1.348(15) . ?
C81' H81C 0.9700 . ?
C81' H81D 0.9700 . ?
C82' H82D 0.9600 . ?
C82' H82E 0.9600 . ?
C82' H82F 0.9600 . ?
C71 C72 1.234(11) . ?
C71 H71A 0.9700 . ?
C71 H71B 0.9700 . ?
C72 H72A 0.9600 . ?
C72 H72B 0.9600 . ?
C72 H72C 0.9600 . ?
C91 C92 1.487(7) . ?
C91 H91A 0.9700 . ?
C91 H91B 0.9700 . ?
C92 H92A 0.9600 . ?
C92 H92B 0.9600 . ?
C92 H92C 0.9600 . ?
